data_7132835
loop_
_publ_author_name
'Fujita, Masaki'
'Haketa, Yohei'
'Seki, Shu'
'Maeda, Hiromitsu'

_publ_section_title
;
 Substitution-pattern- and counteranion-dependent ion-pairing assemblies
 of heteroporphyrin-based &#x3c0;-electronic cations.
;
_journal_issue 31
_journal_name_full 'Chemical communications (Cambridge, England)'
_journal_page_first 4190
_journal_page_last 4193
_journal_paper_doi 10.1039/d4cc00806e
_journal_volume 60
_journal_year 2024
_chemical_formula_moiety 'C44 H18 F10 N3 Pd S, C10 N5, C0.83 H1.65 Cl1.65, 0.828(C H2 Cl2)'
_chemical_formula_sum 'C55.66 H21.3 Cl3.31 F10 N8 Pd S'
_chemical_formula_weight 1247.59
_space_group_crystal_system monoclinic
_space_group_IT_number 4
_space_group_name_Hall 'P 2yb'
_space_group_name_H-M_alt 'P 1 21 1'
_atom_sites_solution_hydrogens geom
_audit_creation_method SHELXL-2018/3
_audit_update_record
;
2024-02-16 deposited with the CCDC.	2024-03-12 downloaded from the CCDC.
;
_cell_angle_alpha 90
_cell_angle_beta 93.166(2)
_cell_angle_gamma 90
_cell_formula_units_Z 2
_cell_length_a 13.3831(3)
_cell_length_b 7.1785(2)
_cell_length_c 26.0801(5)
_cell_measurement_reflns_used 29396
_cell_measurement_temperature 100(2)
_cell_measurement_theta_max 33.161
_cell_measurement_theta_min 1.741
_cell_volume 2501.71(10)
_computing_cell_refinement 'CrysAlis PRO (Rigaku Oxford Diffraction, 2023)'
_computing_data_collection 'CrysAlis PRO (Rigaku Oxford Diffraction, 2023)'
_computing_data_reduction 'CrysAlis PRO (Rigaku Oxford Diffraction, 2023)'
_computing_structure_refinement 'SHELXL-2018/3 (Sheldrick, 2018)'
_computing_structure_solution 'SHELXT 2018/2 (Sheldrick, 2018)'
_diffrn_ambient_temperature 100(2)
_diffrn_detector_area_resol_mean 13.33
_diffrn_measured_fraction_theta_full 1.000
_diffrn_measured_fraction_theta_max 0.913
_diffrn_measurement_device_type 'DECTRIS EIGER X 1M'
_diffrn_measurement_method 'Shutterless \w scans'
_diffrn_radiation_monochromator 'Si(111) Channel Cut'
_diffrn_radiation_type Synchrotron
_diffrn_radiation_wavelength 0.8120
_diffrn_reflns_av_R_equivalents 0.0639
_diffrn_reflns_av_unetI/netI 0.0663
_diffrn_reflns_Laue_measured_fraction_full 1.000
_diffrn_reflns_Laue_measured_fraction_max 0.913
_diffrn_reflns_limit_h_max 17
_diffrn_reflns_limit_h_min -16
_diffrn_reflns_limit_k_max 8
_diffrn_reflns_limit_k_min -9
_diffrn_reflns_limit_l_max 33
_diffrn_reflns_limit_l_min -35
_diffrn_reflns_number 29396
_diffrn_reflns_point_group_measured_fraction_full 0.976
_diffrn_reflns_point_group_measured_fraction_max 0.854
_diffrn_reflns_theta_full 29.157
_diffrn_reflns_theta_max 33.161
_diffrn_reflns_theta_min 1.741
_diffrn_source 'synchrotron radiation SPring-8 BL40XU'
_exptl_absorpt_coefficient_mu 0.959
_exptl_absorpt_correction_T_max 1.00000
_exptl_absorpt_correction_T_min 0.75837
_exptl_absorpt_correction_type multi-scan
_exptl_crystal_colour brown
_exptl_crystal_density_diffrn 1.656
_exptl_crystal_density_meas ?
_exptl_crystal_description block
_exptl_crystal_F_000 1239
_exptl_crystal_size_max 0.08
_exptl_crystal_size_mid 0.05
_exptl_crystal_size_min 0.03
_refine_diff_density_max 1.288
_refine_diff_density_min -1.031
_refine_diff_density_rms 0.099
_refine_ls_abs_structure_details
;
 Flack x determined using 3236 quotients [(I+)-(I-)]/[(I+)+(I-)]
 (Parsons, Flack and Wagner, Acta Cryst. B69 (2013) 249-259).
;
_refine_ls_abs_structure_Flack -0.01(2)
_refine_ls_extinction_method none
_refine_ls_goodness_of_fit_ref 1.029
_refine_ls_hydrogen_treatment constr
_refine_ls_matrix_type full
_refine_ls_number_parameters 734
_refine_ls_number_reflns 10962
_refine_ls_number_restraints 7
_refine_ls_restrained_S_all 1.042
_refine_ls_R_factor_all 0.0642
_refine_ls_R_factor_gt 0.0537
_refine_ls_shift/su_max 0.000
_refine_ls_shift/su_mean 0.000
_refine_ls_structure_factor_coef Fsqd
_refine_ls_weighting_details 'w=1/[\s^2^(Fo^2^)+(0.0881P)^2^] where P=(Fo^2^+2Fc^2^)/3'
_refine_ls_weighting_scheme calc
_refine_ls_wR_factor_gt 0.1382
_refine_ls_wR_factor_ref 0.1423
_reflns_Friedel_coverage 0.737
_reflns_Friedel_fraction_full 0.949
_reflns_Friedel_fraction_max 0.785
_reflns_number_gt 8908
_reflns_number_total 10962
_reflns_threshold_expression 'I > 2\s(I)'
_cod_data_source_file d4cc00806e2.cif
_cod_data_source_block shelxl
_cod_depositor_comments
;
The following automatic conversions were performed:

data item '_exptl_crystal_density_meas' value 'not measured' was
changed to '?' -- the value is perceived as not measured.

Automatic conversion script
Id: cif_fix_values 8170 2020-07-09 18:12:32Z antanas 

 Adding full bibliography for 7132834--7132840.cif.
;
_cod_original_sg_symbol_H-M 'P 21'
_cod_original_formula_sum 'C55.66 H21.30 Cl3.31 F10 N8 Pd S'
_cod_database_code 7132835
_shelx_shelxl_version_number 2018/3
_shelx_space_group_comment
;
The symmetry employed for this shelxl refinement is uniquely defined
by the following loop, which should always be used as a source of
symmetry information in preference to the above space-group names.
They are only intended as comments.
;
_exptl_absorpt_special_details
;
CrysAlisPro 1.171.40.53 (Rigaku Oxford Diffraction, 2019)
Empirical absorption correction using spherical harmonics,
 implemented in SCALE3 ABSPACK scaling algorithm.
;

loop_
_space_group_symop_operation_xyz
'x, y, z'
'-x, y+1/2, -z'

loop_
_atom_site_label
_atom_site_type_symbol
_atom_site_fract_x
_atom_site_fract_y
_atom_site_fract_z
_atom_site_U_iso_or_equiv
_atom_site_adp_type
_atom_site_occupancy
_atom_site_site_symmetry_order
_atom_site_calc_flag
_atom_site_refinement_flags_posn
_atom_site_refinement_flags_adp
_atom_site_refinement_flags_occupancy
_atom_site_disorder_assembly
_atom_site_disorder_group
C35 C 0.0206(5) 0.8255(12) 0.2357(3) 0.0276(16) Uani 1 1 d . . . . .
C36 C 0.7802(5) 0.4505(14) 0.1678(3) 0.0361(19) Uani 1 1 d . . . . .
C37 C -0.1746(6) 1.1085(13) 0.3585(3) 0.041(2) Uani 1 1 d . . . . .
H37 H -0.173362 1.201751 0.384386 0.050 Uiso 1 1 calc R U . . .
C38 C 0.2309(6) 1.0106(14) 0.0474(3) 0.044(2) Uani 1 1 d . . . . .
H38 H 0.287241 1.054564 0.067597 0.053 Uiso 1 1 calc R U . . .
C39 C -0.1794(5) 0.8281(12) 0.2852(3) 0.0328(17) Uani 1 1 d . . . . .
H39 H -0.182020 0.730749 0.260525 0.039 Uiso 1 1 calc R U . . .
C40 C -0.0877(5) 0.8875(11) 0.3074(3) 0.0254(16) Uani 1 1 d . . . . .
C41 C 0.1959(5) 0.1524(12) 0.3429(3) 0.0322(17) Uani 1 1 d . . . . .
C42 C -0.2646(6) 1.0527(13) 0.3349(3) 0.0371(19) Uani 1 1 d . . . . .
H42 H -0.324980 1.112227 0.343328 0.045 Uiso 1 1 calc R U . . .
C43 C 0.4174(5) 0.6227(11) 0.1780(2) 0.0254(18) Uani 1 1 d . . . . .
C44 C 0.3698(5) 0.1489(12) 0.1786(3) 0.0342(18) Uani 1 1 d . . . . .
C45 C 0.7421(5) 0.6258(13) 0.1604(3) 0.037(2) Uani 1 1 d . . . . .
C46 C 0.4352(5) 0.6134(12) 0.1241(2) 0.0306(19) Uani 1 1 d . . . . .
H46 H 0.494673 0.570620 0.109671 0.037 Uiso 1 1 calc R U . . .
N8 N 0.3818(4) 0.6032(10) 0.2902(2) 0.0257(14) Uani 1 1 d . . . . .
C47 C 0.0701(7) 0.8785(16) -0.0131(3) 0.055(3) Uani 1 1 d . . . . .
H47 H 0.016425 0.830008 -0.034463 0.065 Uiso 1 1 calc R U . . .
C48 C 0.0506(6) 0.2977(11) 0.2574(3) 0.0324(17) Uani 1 1 d . . . . .
C49 C 0.3182(5) 0.5832(12) 0.3768(2) 0.0260(16) Uani 1 1 d . . . . .
C50 C 0.1695(5) 0.8764(12) 0.0668(3) 0.0302(18) Uani 1 1 d . . . . .
C51 C 0.1556(6) 0.2962(12) 0.1560(3) 0.0339(17) Uani 1 1 d . . . . .
C52 C 0.2105(8) 1.0809(17) -0.0013(3) 0.059(3) Uani 1 1 d . . . . .
H52 H 0.252290 1.174794 -0.014313 0.071 Uiso 1 1 calc R U . . .
C53 C 0.0883(6) 0.8102(14) 0.0368(3) 0.041(2) Uani 1 1 d . . . . .
H53 H 0.045227 0.719009 0.050027 0.049 Uiso 1 1 calc R U . . .
C54 C 0.1305(8) 1.0165(18) -0.0311(3) 0.063(3) Uani 1 1 d . . . . .
H54 H 0.116545 1.067234 -0.064327 0.076 Uiso 1 1 calc R U . . .
Pd1 Pd 0.25429(3) 0.67669(11) 0.25198(2) 0.02093(13) Uani 1 1 d . . . . .
S1 S 0.11029(11) 0.6917(4) 0.20842(5) 0.0258(4) Uani 1 1 d . . . . .
F1 F 0.3883(3) 0.2291(6) 0.41314(14) 0.0324(10) Uani 1 1 d . . . . .
F2 F 0.5827(3) 0.2276(6) 0.23192(16) 0.0378(11) Uani 1 1 d . . . . .
F3 F 0.3561(4) 0.7704(7) 0.55629(16) 0.0415(11) Uani 1 1 d . . . . .
F4 F 0.3116(3) 0.8473(7) 0.45659(16) 0.0371(11) Uani 1 1 d . . . . .
F5 F 0.4239(3) 0.1504(7) 0.51334(14) 0.0346(10) Uani 1 1 d . . . . .
F6 F 0.4138(3) 0.4185(7) 0.58490(14) 0.0400(11) Uani 1 1 d . . . . .
F7 F 0.7929(3) 0.7569(8) 0.13733(17) 0.0467(12) Uani 1 1 d . . . . .
F8 F 0.7624(3) 0.1466(8) 0.19768(18) 0.0504(14) Uani 1 1 d . . . . .
F9 F 0.6128(3) 0.8400(7) 0.17041(18) 0.0398(11) Uani 1 1 d . . . . .
C1 C 0.1882(5) 0.8025(11) 0.1199(2) 0.0243(15) Uani 1 1 d . . . . .
F10 F 0.8712(3) 0.4094(9) 0.15156(17) 0.0516(14) Uani 1 1 d . . . . .
N1 N 0.1788(4) 0.6858(14) 0.31721(17) 0.0235(12) Uani 1 1 d . . . . .
C2 C 0.0780(5) 0.7298(10) 0.3239(2) 0.0242(18) Uani 1 1 d . . . . .
N2 N 0.1219(5) 0.3462(10) 0.1175(3) 0.0387(16) Uani 1 1 d . . . . .
N3 N 0.3219(4) 0.6862(14) 0.18424(17) 0.0248(13) Uani 1 1 d . . . . .
C3 C 0.0064(5) 0.8082(11) 0.2886(2) 0.0249(15) Uani 1 1 d . . . . .
N4 N -0.0301(5) 0.3517(10) 0.2615(3) 0.0391(16) Uani 1 1 d . . . . .
C4 C 0.4726(5) 0.5751(11) 0.2701(2) 0.0248(15) Uani 1 1 d . . . . .
C5 C 0.4986(5) 0.5400(11) 0.3553(2) 0.0259(15) Uani 1 1 d . . . . .
H5 H 0.528202 0.520657 0.388851 0.031 Uiso 1 1 calc R U . . .
C6 C 0.2798(5) 0.7218(10) 0.1343(2) 0.0226(18) Uani 1 1 d . . . . .
C7 C 0.3456(5) 0.5395(11) 0.4317(3) 0.0244(15) Uani 1 1 d . . . . .
C8 C 0.3774(5) 0.3634(11) 0.4473(3) 0.0262(15) Uani 1 1 d . . . . .
C9 C 0.0561(4) 0.6884(15) 0.3760(2) 0.0282(14) Uani 1 1 d . . . . .
H9 H -0.006988 0.703092 0.390513 0.034 Uiso 1 1 calc R U . . .
N5 N 0.4729(5) 0.0163(10) 0.3141(3) 0.0425(17) Uani 1 1 d . . . . .
C10 C 0.2974(5) 0.170(2) 0.2149(2) 0.0310(15) Uani 1 1 d . . . . .
C11 C 0.4885(5) 0.5801(11) 0.2173(2) 0.0253(15) Uani 1 1 d . . . . .
C12 C 0.3948(5) 0.5772(11) 0.3423(2) 0.0242(15) Uani 1 1 d . . . . .
C13 C 0.3904(5) 0.4623(12) 0.5350(3) 0.0305(17) Uani 1 1 d . . . . .
C14 C 0.5460(5) 0.5376(12) 0.3111(3) 0.0297(16) Uani 1 1 d . . . . .
H14 H 0.615254 0.515253 0.307702 0.036 Uiso 1 1 calc R U . . .
C15 C 0.5920(5) 0.5356(12) 0.2019(3) 0.0280(16) Uani 1 1 d . . . . .
C16 C 0.1393(5) 0.6260(10) 0.4006(3) 0.0264(18) Uani 1 1 d . . . . .
H16 H 0.146270 0.588430 0.435495 0.032 Uiso 1 1 calc R U . . .
N6 N 0.1749(5) 0.1409(11) 0.3849(2) 0.0435(18) Uani 1 1 d . . . . .
C17 C 0.1499(5) 0.2364(10) 0.2511(3) 0.0285(16) Uani 1 1 d . . . . .
C18 C 0.0220(5) 0.9316(11) 0.1513(3) 0.0268(15) Uani 1 1 d . . . . .
H18 H -0.001455 0.999156 0.121746 0.032 Uiso 1 1 calc R U . . .
C19 C 0.3393(4) 0.6754(14) 0.4696(2) 0.0284(13) Uani 1 1 d . . . . .
C20 C 0.1979(5) 0.2339(10) 0.2050(3) 0.0284(16) Uani 1 1 d . . . . .
C21 C 0.2174(5) 0.1689(19) 0.2903(2) 0.0317(16) Uani 1 1 d . . . . .
C22 C 0.3529(4) 0.6759(16) 0.0978(2) 0.0281(14) Uani 1 1 d . . . . .
H22 H 0.344291 0.687809 0.061578 0.034 Uiso 1 1 calc R U . . .
C23 C -0.0268(5) 0.9341(11) 0.1972(3) 0.0266(15) Uani 1 1 d . . . . .
H23 H -0.086345 1.002722 0.201717 0.032 Uiso 1 1 calc R U . . .
C24 C 0.2172(5) 0.6260(10) 0.3642(2) 0.0223(17) Uani 1 1 d . . . . .
N7 N 0.4274(5) 0.1391(12) 0.1472(2) 0.047(2) Uani 1 1 d . . . . .
C25 C 0.3982(6) 0.0702(12) 0.2937(3) 0.0326(17) Uani 1 1 d . . . . .
C26 C 0.3615(5) 0.6367(11) 0.5210(2) 0.0304(19) Uani 1 1 d . . . . .
C27 C 0.3980(5) 0.3223(12) 0.4988(3) 0.0306(16) Uani 1 1 d . . . . .
C28 C -0.2671(5) 0.9131(13) 0.2998(3) 0.0351(18) Uani 1 1 d . . . . .
H28 H -0.329728 0.872664 0.284782 0.042 Uiso 1 1 calc R U . . .
C29 C 0.6332(5) 0.3586(13) 0.2088(3) 0.0345(18) Uani 1 1 d . . . . .
C30 C 0.3099(5) 0.1348(11) 0.2684(3) 0.0334(19) Uani 1 1 d . . . . .
C31 C 0.6478(5) 0.6688(16) 0.1775(2) 0.0334(15) Uani 1 1 d . . . . .
C32 C -0.0858(5) 1.0278(12) 0.3442(3) 0.0336(17) Uani 1 1 d . . . . .
H32 H -0.023732 1.068498 0.359729 0.040 Uiso 1 1 calc R U . . .
C33 C 0.1084(5) 0.8213(11) 0.1525(3) 0.0264(15) Uani 1 1 d . . . . .
C34 C 0.7261(6) 0.3149(13) 0.1919(3) 0.0368(19) Uani 1 1 d . . . . .
C55 C 0.8737(17) 0.588(2) 0.4993(6) 0.162(14) Uani 0.825(13) 1 d D . P . .
H55A H 0.810743 0.552751 0.514926 0.194 Uiso 0.825(13) 1 calc R U P A 1
H55B H 0.920303 0.629505 0.527818 0.194 Uiso 0.825(13) 1 calc R U P A 1
Cl1 Cl 0.9209(6) 0.3943(14) 0.4771(2) 0.180(5) Uani 0.825(13) 1 d D . P B .
Cl2A Cl 0.8478(7) 0.773(2) 0.4648(4) 0.120(5) Uani 0.485(15) 1 d D . P B 1
Cl2B Cl 0.8048(9) 0.651(2) 0.4341(6) 0.103(7) Uani 0.340(15) 1 d D . P B 2
C56 C 0.5711(18) 1.067(4) 0.0638(8) 0.206(18) Uani 0.828(9) 1 d D . P . .
H56A H 0.580907 0.988172 0.094905 0.248 Uiso 0.828(9) 1 calc R U P . .
H56B H 0.517025 1.157078 0.069790 0.248 Uiso 0.828(9) 1 calc R U P . .
Cl3 Cl 0.6759(7) 1.1807(18) 0.05395(17) 0.252(7) Uani 0.828(9) 1 d D . P . .
Cl4 Cl 0.5383(10) 0.936(3) 0.0144(4) 0.330(10) Uani 0.828(9) 1 d D . P . .

loop_
_atom_site_aniso_label
_atom_site_aniso_U_11
_atom_site_aniso_U_22
_atom_site_aniso_U_33
_atom_site_aniso_U_23
_atom_site_aniso_U_13
_atom_site_aniso_U_12
C35 0.030(4) 0.031(4) 0.023(3) -0.002(3) 0.008(3) 0.006(3)
C36 0.023(3) 0.064(6) 0.022(3) -0.006(4) 0.007(3) 0.008(4)
C37 0.043(4) 0.045(5) 0.038(4) -0.010(4) 0.019(3) 0.009(4)
C38 0.048(5) 0.056(6) 0.030(4) 0.003(4) 0.013(4) 0.009(4)
C39 0.032(4) 0.041(5) 0.026(3) 0.003(3) 0.010(3) 0.000(3)
C40 0.024(3) 0.031(4) 0.022(3) 0.005(3) 0.010(3) 0.004(3)
C41 0.033(3) 0.027(5) 0.036(4) -0.004(4) -0.004(3) 0.000(3)
C42 0.032(4) 0.044(5) 0.037(4) 0.005(4) 0.012(3) 0.009(4)
C43 0.027(3) 0.034(5) 0.016(3) -0.002(3) 0.008(2) 0.003(3)
C44 0.041(4) 0.029(5) 0.032(3) -0.009(3) -0.004(3) 0.003(4)
C45 0.028(3) 0.063(7) 0.023(3) -0.003(3) 0.008(3) -0.003(3)
C46 0.030(3) 0.046(5) 0.016(3) -0.006(3) 0.010(3) -0.001(3)
N8 0.018(2) 0.042(4) 0.018(3) 0.005(2) 0.003(2) 0.010(2)
C47 0.046(5) 0.087(9) 0.030(4) -0.014(5) -0.007(4) 0.016(5)
C48 0.040(4) 0.029(4) 0.029(4) -0.004(3) 0.002(3) -0.001(3)
C49 0.032(4) 0.031(4) 0.015(3) -0.003(3) 0.006(3) -0.008(3)
C50 0.033(4) 0.037(5) 0.021(3) -0.005(3) 0.001(3) 0.012(3)
C51 0.032(4) 0.036(5) 0.034(4) -0.004(3) 0.005(3) 0.003(3)
C52 0.065(6) 0.067(7) 0.046(5) 0.018(5) 0.017(5) 0.019(5)
C53 0.038(4) 0.049(5) 0.034(4) -0.006(4) -0.006(3) 0.008(4)
C54 0.064(6) 0.099(9) 0.027(4) 0.017(5) 0.012(4) 0.036(6)
Pd1 0.0218(2) 0.0261(2) 0.01523(19) -0.0002(2) 0.00368(13) 0.0044(2)
S1 0.0255(7) 0.0324(10) 0.0199(7) -0.0016(9) 0.0035(5) 0.0049(9)
F1 0.042(2) 0.033(3) 0.0220(18) -0.0047(17) 0.0052(16) 0.0050(18)
F2 0.034(2) 0.040(3) 0.040(2) 0.0035(19) 0.0082(17) 0.0083(19)
F3 0.058(3) 0.043(3) 0.023(2) -0.009(2) 0.0052(19) 0.003(2)
F4 0.050(3) 0.034(3) 0.027(2) -0.0039(19) 0.004(2) 0.005(2)
F5 0.038(2) 0.037(3) 0.0293(19) 0.004(2) 0.0015(15) 0.007(2)
F6 0.051(3) 0.052(3) 0.0161(19) 0.003(2) 0.0002(18) 0.002(2)
F7 0.038(2) 0.066(3) 0.037(2) 0.002(2) 0.011(2) -0.007(2)
F8 0.040(2) 0.058(4) 0.054(3) 0.003(3) 0.008(2) 0.023(3)
F9 0.039(2) 0.038(3) 0.043(3) 0.004(2) 0.011(2) 0.004(2)
C1 0.029(3) 0.026(4) 0.019(3) -0.005(3) 0.004(3) 0.001(3)
F10 0.027(2) 0.093(4) 0.035(2) 0.003(3) 0.0108(19) 0.016(3)
N1 0.024(2) 0.029(3) 0.018(2) -0.011(4) 0.0026(18) 0.002(4)
C2 0.022(3) 0.032(5) 0.019(3) 0.001(3) 0.008(2) 0.007(3)
N2 0.052(4) 0.032(4) 0.032(4) -0.005(3) -0.001(3) 0.007(3)
N3 0.025(2) 0.035(4) 0.014(2) 0.014(4) 0.0028(18) 0.017(4)
C3 0.030(3) 0.026(4) 0.019(3) -0.003(3) 0.005(3) 0.001(3)
N4 0.050(4) 0.028(4) 0.039(4) 0.003(3) 0.004(3) 0.001(3)
C4 0.024(3) 0.034(4) 0.017(3) 0.000(3) 0.005(2) 0.002(3)
C5 0.028(3) 0.032(4) 0.018(3) 0.001(3) 0.000(2) 0.001(3)
C6 0.028(3) 0.025(5) 0.014(3) -0.002(3) 0.001(2) -0.006(3)
C7 0.027(3) 0.026(4) 0.020(3) -0.001(3) 0.004(3) 0.001(3)
C8 0.026(3) 0.033(4) 0.020(3) -0.002(3) 0.004(3) 0.001(3)
C9 0.026(3) 0.039(4) 0.020(3) 0.005(4) 0.009(2) 0.008(4)
N5 0.050(4) 0.035(4) 0.042(4) -0.005(3) 0.001(3) 0.000(3)
C10 0.036(3) 0.027(4) 0.030(3) 0.002(5) 0.000(3) -0.001(5)
C11 0.023(3) 0.030(4) 0.024(3) -0.005(3) 0.008(3) 0.002(3)
C12 0.028(3) 0.027(4) 0.019(3) -0.004(3) 0.003(3) 0.006(3)
C13 0.029(4) 0.046(5) 0.017(3) 0.007(3) 0.003(3) 0.000(3)
C14 0.023(3) 0.041(5) 0.025(3) 0.001(3) 0.003(3) 0.006(3)
C15 0.031(4) 0.038(5) 0.016(3) -0.007(3) 0.006(3) 0.007(3)
C16 0.032(3) 0.028(5) 0.020(3) -0.001(3) 0.010(3) 0.002(3)
N6 0.049(4) 0.047(5) 0.034(3) 0.004(3) 0.002(3) -0.002(3)
C17 0.034(4) 0.019(4) 0.033(4) -0.001(3) 0.001(3) -0.005(3)
C18 0.027(3) 0.032(4) 0.021(3) 0.000(3) -0.002(3) 0.003(3)
C19 0.031(3) 0.032(4) 0.022(3) -0.005(4) 0.006(2) -0.003(4)
C20 0.035(4) 0.023(4) 0.027(3) -0.006(3) -0.002(3) -0.004(3)
C21 0.036(3) 0.027(4) 0.032(3) -0.014(5) -0.003(3) 0.003(5)
C22 0.031(3) 0.037(4) 0.016(3) -0.002(4) 0.006(2) 0.008(5)
C23 0.026(3) 0.030(4) 0.025(3) 0.002(3) 0.006(3) 0.004(3)
C24 0.028(3) 0.022(5) 0.017(3) -0.004(3) 0.006(2) 0.009(3)
N7 0.041(3) 0.062(6) 0.038(3) -0.017(4) 0.005(3) 0.001(4)
C25 0.037(4) 0.034(5) 0.026(4) -0.008(3) -0.001(3) -0.005(3)
C26 0.034(3) 0.040(6) 0.017(3) -0.008(3) 0.005(2) -0.002(3)
C27 0.026(3) 0.044(5) 0.021(3) 0.002(3) 0.001(3) 0.001(3)
C28 0.023(3) 0.051(5) 0.032(4) 0.008(4) 0.007(3) 0.001(3)
C29 0.025(3) 0.052(5) 0.027(4) -0.005(4) 0.004(3) 0.006(3)
C30 0.035(3) 0.035(6) 0.030(3) -0.005(3) -0.001(3) -0.001(3)
C31 0.029(3) 0.048(5) 0.023(3) -0.005(4) 0.003(2) 0.003(5)
C32 0.028(4) 0.043(5) 0.031(4) -0.003(3) 0.009(3) 0.005(3)
C33 0.032(4) 0.026(4) 0.022(3) -0.001(3) 0.000(3) 0.002(3)
C34 0.031(4) 0.049(5) 0.031(4) -0.001(4) 0.006(3) 0.015(4)
C55 0.33(4) 0.079(13) 0.092(13) -0.039(11) 0.13(2) -0.087(18)
Cl1 0.206(8) 0.231(10) 0.111(5) 0.060(6) 0.077(5) 0.069(7)
Cl2A 0.073(5) 0.180(13) 0.114(7) -0.007(8) 0.059(5) 0.035(7)
Cl2B 0.084(7) 0.090(10) 0.145(13) 0.000(8) 0.082(8) 0.001(7)
C56 0.25(3) 0.28(4) 0.102(17) 0.07(2) 0.11(2) 0.06(3)
Cl3 0.292(10) 0.419(16) 0.046(2) -0.015(5) 0.007(4) -0.236(12)
Cl4 0.350(18) 0.46(2) 0.192(10) 0.040(13) 0.143(12) -0.206(17)

loop_
_atom_type_symbol
_atom_type_description
_atom_type_scat_dispersion_real
_atom_type_scat_dispersion_imag
_atom_type_scat_source
C C 0.0045 0.0022 'International Tables Vol C Tables 4.2.6.8 and 6.1.1.4'
H H 0.0000 0.0000 'International Tables Vol C Tables 4.2.6.8 and 6.1.1.4'
N N 0.0085 0.0045 'International Tables Vol C Tables 4.2.6.8 and 6.1.1.4'
F F 0.0232 0.0138 'International Tables Vol C Tables 4.2.6.8 and 6.1.1.4'
Pd Pd -0.6991 1.2849 'International Tables Vol C Tables 4.2.6.8 and 6.1.1.4'
S S 0.1536 0.1624 'International Tables Vol C Tables 4.2.6.8 and 6.1.1.4'
Cl Cl 0.1816 0.2078 'International Tables Vol C Tables 4.2.6.8 and 6.1.1.4'

loop_
_geom_angle_atom_site_label_1
_geom_angle_atom_site_label_2
_geom_angle_atom_site_label_3
_geom_angle
_geom_angle_site_symmetry_1
_geom_angle_site_symmetry_3
_geom_angle_publ_flag
C23 C35 C3 132.4(7) . . ?
C23 C35 S1 108.2(5) . . ?
C3 C35 S1 119.4(6) . . ?
F10 C36 C45 119.6(8) . . ?
F10 C36 C34 119.6(8) . . ?
C45 C36 C34 120.7(7) . . ?
C42 C37 C32 119.8(8) . . ?
C50 C38 C52 120.1(9) . . ?
C40 C39 C28 119.3(8) . . ?
C32 C40 C39 119.3(7) . . ?
C32 C40 C3 121.4(6) . . ?
C39 C40 C3 119.2(7) . . ?
N6 C41 C21 177.5(8) . . ?
C28 C42 C37 120.2(7) . . ?
N3 C43 C11 126.1(5) . . ?
N3 C43 C46 109.6(5) . . ?
C11 C43 C46 124.3(6) . . ?
N7 C44 C10 176.4(10) . . ?
F7 C45 C36 121.4(6) . . ?
F7 C45 C31 118.9(8) . . ?
C36 C45 C31 119.7(8) . . ?
C22 C46 C43 107.9(6) . . ?
C4 N8 C12 107.1(5) . . ?
C4 N8 Pd1 126.9(4) . . ?
C12 N8 Pd1 126.0(4) . . ?
C54 C47 C53 119.5(9) . . ?
N4 C48 C17 178.1(9) . . ?
C12 C49 C24 125.7(6) . . ?
C12 C49 C7 117.4(6) . . ?
C24 C49 C7 116.9(6) . . ?
C38 C50 C53 119.7(8) . . ?
C38 C50 C1 121.1(7) . . ?
C53 C50 C1 119.2(7) . . ?
N2 C51 C20 179.5(9) . . ?
C54 C52 C38 120.5(10) . . ?
C50 C53 C47 119.7(9) . . ?
C52 C54 C47 120.5(9) . . ?
N8 Pd1 N1 92.4(2) . . ?
N8 Pd1 N3 92.0(2) . . ?
N1 Pd1 N3 174.9(4) . . ?
N8 Pd1 S1 167.5(2) . . ?
N1 Pd1 S1 88.20(14) . . ?
N3 Pd1 S1 88.19(14) . . ?
C35 S1 C33 94.1(4) . . ?
C35 S1 Pd1 115.3(3) . . ?
C33 S1 Pd1 115.9(3) . . ?
C6 C1 C33 124.4(6) . . ?
C6 C1 C50 120.0(6) . . ?
C33 C1 C50 115.6(6) . . ?
C24 N1 C2 105.9(5) . . ?
C24 N1 Pd1 124.0(4) . . ?
C2 N1 Pd1 129.6(4) . . ?
N1 C2 C3 129.1(6) . . ?
N1 C2 C9 108.6(5) . . ?
C3 C2 C9 122.3(6) . . ?
C43 N3 C6 106.1(5) . . ?
C43 N3 Pd1 123.6(4) . . ?
C6 N3 Pd1 129.4(4) . . ?
C35 C3 C2 123.5(6) . . ?
C35 C3 C40 116.8(6) . . ?
C2 C3 C40 119.6(6) . . ?
N8 C4 C11 124.1(6) . . ?
N8 C4 C14 109.1(5) . . ?
C11 C4 C14 126.9(6) . . ?
C14 C5 C12 107.1(6) . . ?
C1 C6 N3 128.7(6) . . ?
C1 C6 C22 122.5(6) . . ?
N3 C6 C22 108.5(5) . . ?
C8 C7 C19 117.2(6) . . ?
C8 C7 C49 122.0(7) . . ?
C19 C7 C49 120.8(7) . . ?
F1 C8 C27 118.2(7) . . ?
F1 C8 C7 120.5(6) . . ?
C27 C8 C7 121.3(7) . . ?
C16 C9 C2 108.4(6) . . ?
C44 C10 C20 126.3(7) . . ?
C44 C10 C30 126.7(7) . . ?
C20 C10 C30 107.0(6) . . ?
C43 C11 C4 126.2(6) . . ?
C43 C11 C15 117.1(6) . . ?
C4 C11 C15 116.7(6) . . ?
N8 C12 C49 125.1(6) . . ?
N8 C12 C5 109.1(5) . . ?
C49 C12 C5 125.8(6) . . ?
C26 C13 F6 121.3(7) . . ?
C26 C13 C27 121.1(6) . . ?
F6 C13 C27 117.6(7) . . ?
C5 C14 C4 107.5(6) . . ?
C31 C15 C29 117.9(7) . . ?
C31 C15 C11 120.3(7) . . ?
C29 C15 C11 121.7(7) . . ?
C9 C16 C24 107.4(6) . . ?
C20 C17 C21 108.3(7) . . ?
C20 C17 C48 125.7(7) . . ?
C21 C17 C48 126.1(7) . . ?
C23 C18 C33 114.5(6) . . ?
F4 C19 C26 118.3(7) . . ?
F4 C19 C7 119.8(6) . . ?
C26 C19 C7 121.9(8) . . ?
C17 C20 C10 108.8(6) . . ?
C17 C20 C51 125.7(7) . . ?
C10 C20 C51 125.4(7) . . ?
C30 C21 C17 107.8(6) . . ?
C30 C21 C41 127.2(7) . . ?
C17 C21 C41 124.9(7) . . ?
C46 C22 C6 107.9(5) . . ?
C18 C23 C35 113.3(6) . . ?
N1 C24 C49 125.8(6) . . ?
N1 C24 C16 109.7(5) . . ?
C49 C24 C16 124.3(6) . . ?
N5 C25 C30 178.9(8) . . ?
F3 C26 C13 120.3(6) . . ?
F3 C26 C19 120.5(7) . . ?
C13 C26 C19 119.3(7) . . ?
F5 C27 C8 120.5(7) . . ?
F5 C27 C13 120.3(6) . . ?
C8 C27 C13 119.2(8) . . ?
C42 C28 C39 121.1(7) . . ?
F2 C29 C34 118.5(8) . . ?
F2 C29 C15 119.9(6) . . ?
C34 C29 C15 121.6(8) . . ?
C25 C30 C21 127.0(7) . . ?
C25 C30 C10 124.9(7) . . ?
C21 C30 C10 108.0(6) . . ?
F9 C31 C15 120.5(6) . . ?
F9 C31 C45 118.7(8) . . ?
C15 C31 C45 120.8(9) . . ?
C37 C32 C40 120.2(7) . . ?
C18 C33 C1 134.0(7) . . ?
C18 C33 S1 107.2(5) . . ?
C1 C33 S1 118.7(6) . . ?
F8 C34 C29 120.6(8) . . ?
F8 C34 C36 120.1(7) . . ?
C29 C34 C36 119.2(8) . . ?
Cl2A C55 Cl1 124.7(9) . . ?
Cl1 C55 Cl2B 93.6(8) . . ?
Cl4 C56 Cl3 110.7(12) . . ?

loop_
_geom_bond_atom_site_label_1
_geom_bond_atom_site_label_2
_geom_bond_distance
_geom_bond_site_symmetry_2
_geom_bond_publ_flag
C35 C23 1.397(10) . ?
C35 C3 1.408(9) . ?
C35 S1 1.722(7) . ?
C36 F10 1.344(8) . ?
C36 C45 1.367(13) . ?
C36 C34 1.385(12) . ?
C37 C42 1.381(12) . ?
C37 C32 1.391(10) . ?
C38 C50 1.379(12) . ?
C38 C52 1.381(12) . ?
C39 C40 1.394(10) . ?
C39 C28 1.394(10) . ?
C40 C32 1.391(11) . ?
C40 C3 1.489(9) . ?
C41 N6 1.150(9) . ?
C41 C21 1.421(10) . ?
C42 C28 1.358(12) . ?
C43 N3 1.375(8) . ?
C43 C11 1.393(9) . ?
C43 C46 1.442(9) . ?
C44 N7 1.158(9) . ?
C44 C10 1.398(10) . ?
C45 F7 1.325(9) . ?
C45 C31 1.396(9) . ?
C46 C22 1.342(10) . ?
N8 C4 1.365(8) . ?
N8 C12 1.371(8) . ?
N8 Pd1 1.999(5) . ?
C47 C54 1.377(16) . ?
C47 C53 1.399(12) . ?
C48 N4 1.158(10) . ?
C48 C17 1.417(11) . ?
C49 C12 1.402(9) . ?
C49 C24 1.407(10) . ?
C49 C7 1.491(9) . ?
C50 C53 1.388(11) . ?
C50 C1 1.493(10) . ?
C51 N2 1.135(10) . ?
C51 C20 1.441(10) . ?
C52 C54 1.367(15) . ?
Pd1 N1 2.027(5) . ?
Pd1 N3 2.030(5) . ?
Pd1 S1 2.1851(15) . ?
S1 C33 1.729(7) . ?
F1 C8 1.327(8) . ?
F2 C29 1.322(9) . ?
F3 C26 1.334(8) . ?
F4 C19 1.327(10) . ?
F5 C27 1.332(10) . ?
F6 C13 1.358(8) . ?
F8 C34 1.307(10) . ?
F9 C31 1.325(11) . ?
C1 C6 1.389(10) . ?
C1 C33 1.407(10) . ?
N1 C24 1.371(8) . ?
N1 C2 1.406(8) . ?
C2 C3 1.409(9) . ?
C2 C9 1.437(8) . ?
N3 C6 1.413(7) . ?
C4 C11 1.405(9) . ?
C4 C14 1.438(9) . ?
C5 C14 1.346(9) . ?
C5 C12 1.437(9) . ?
C6 C22 1.440(8) . ?
C7 C8 1.388(11) . ?
C7 C19 1.394(10) . ?
C8 C27 1.386(10) . ?
C9 C16 1.330(10) . ?
N5 C25 1.172(10) . ?
C10 C20 1.419(10) . ?
C10 C30 1.420(9) . ?
C11 C15 1.498(9) . ?
C13 C26 1.355(11) . ?
C13 C27 1.387(11) . ?
C15 C31 1.389(12) . ?
C15 C29 1.393(12) . ?
C16 C24 1.448(9) . ?
C17 C20 1.393(11) . ?
C17 C21 1.413(10) . ?
C18 C23 1.393(9) . ?
C18 C33 1.401(10) . ?
C19 C26 1.386(9) . ?
C21 C30 1.413(10) . ?
C25 C30 1.400(10) . ?
C29 C34 1.378(10) . ?
C55 Cl2A 1.627(17) . ?
C55 Cl1 1.647(16) . ?
C55 Cl2B 1.94(2) . ?
C56 Cl4 1.64(2) . ?
C56 Cl3 1.656(19) . ?

loop_
_geom_torsion_atom_site_label_1
_geom_torsion_atom_site_label_2
_geom_torsion_atom_site_label_3
_geom_torsion_atom_site_label_4
_geom_torsion
_geom_torsion_site_symmetry_1
_geom_torsion_site_symmetry_2
_geom_torsion_site_symmetry_3
_geom_torsion_site_symmetry_4
_geom_torsion_publ_flag
C28 C39 C40 C32 1.3(11) . . . . ?
C28 C39 C40 C3 -174.7(7) . . . . ?
C32 C37 C42 C28 3.3(13) . . . . ?
F10 C36 C45 F7 0.3(11) . . . . ?
C34 C36 C45 F7 -179.9(7) . . . . ?
F10 C36 C45 C31 -179.7(6) . . . . ?
C34 C36 C45 C31 0.1(11) . . . . ?
N3 C43 C46 C22 1.9(10) . . . . ?
C11 C43 C46 C22 -175.8(9) . . . . ?
C52 C38 C50 C53 1.1(13) . . . . ?
C52 C38 C50 C1 -178.1(8) . . . . ?
C50 C38 C52 C54 -1.1(14) . . . . ?
C38 C50 C53 C47 0.8(12) . . . . ?
C1 C50 C53 C47 -179.9(8) . . . . ?
C54 C47 C53 C50 -2.8(14) . . . . ?
C38 C52 C54 C47 -1.0(16) . . . . ?
C53 C47 C54 C52 2.9(15) . . . . ?
C23 C35 S1 C33 15.1(6) . . . . ?
C3 C35 S1 C33 -165.8(7) . . . . ?
C23 C35 S1 Pd1 136.3(5) . . . . ?
C3 C35 S1 Pd1 -44.6(7) . . . . ?
C38 C50 C1 C6 -57.2(10) . . . . ?
C53 C50 C1 C6 123.6(8) . . . . ?
C38 C50 C1 C33 122.8(8) . . . . ?
C53 C50 C1 C33 -56.5(10) . . . . ?
C24 N1 C2 C3 175.6(8) . . . . ?
Pd1 N1 C2 C3 -11.5(14) . . . . ?
C24 N1 C2 C9 -1.9(10) . . . . ?
Pd1 N1 C2 C9 171.0(7) . . . . ?
C11 C43 N3 C6 176.2(8) . . . . ?
C46 C43 N3 C6 -1.4(10) . . . . ?
C11 C43 N3 Pd1 -14.2(13) . . . . ?
C46 C43 N3 Pd1 168.2(6) . . . . ?
C23 C35 C3 C2 -162.3(8) . . . . ?
S1 C35 C3 C2 18.8(11) . . . . ?
C23 C35 C3 C40 14.3(13) . . . . ?
S1 C35 C3 C40 -164.5(6) . . . . ?
N1 C2 C3 C35 12.2(13) . . . . ?
C9 C2 C3 C35 -170.5(8) . . . . ?
N1 C2 C3 C40 -164.3(8) . . . . ?
C9 C2 C3 C40 12.9(12) . . . . ?
C32 C40 C3 C35 -119.9(8) . . . . ?
C39 C40 C3 C35 56.0(10) . . . . ?
C32 C40 C3 C2 56.9(10) . . . . ?
C39 C40 C3 C2 -127.2(8) . . . . ?
C12 N8 C4 C11 176.6(8) . . . . ?
Pd1 N8 C4 C11 -5.2(12) . . . . ?
C12 N8 C4 C14 -2.4(9) . . . . ?
Pd1 N8 C4 C14 175.8(6) . . . . ?
C33 C1 C6 N3 -17.2(13) . . . . ?
C50 C1 C6 N3 162.7(8) . . . . ?
C33 C1 C6 C22 168.9(8) . . . . ?
C50 C1 C6 C22 -11.1(12) . . . . ?
C43 N3 C6 C1 -174.0(8) . . . . ?
Pd1 N3 C6 C1 17.2(14) . . . . ?
C43 N3 C6 C22 0.5(10) . . . . ?
Pd1 N3 C6 C22 -168.3(7) . . . . ?
C12 C49 C7 C8 -66.1(10) . . . . ?
C24 C49 C7 C8 113.6(8) . . . . ?
C12 C49 C7 C19 114.5(8) . . . . ?
C24 C49 C7 C19 -65.8(9) . . . . ?
C19 C7 C8 F1 -177.8(6) . . . . ?
C49 C7 C8 F1 2.9(10) . . . . ?
C19 C7 C8 C27 2.6(10) . . . . ?
C49 C7 C8 C27 -176.8(7) . . . . ?
N1 C2 C9 C16 1.2(11) . . . . ?
C3 C2 C9 C16 -176.5(8) . . . . ?
N3 C43 C11 C4 7.3(14) . . . . ?
C46 C43 C11 C4 -175.4(8) . . . . ?
N3 C43 C11 C15 -172.6(8) . . . . ?
C46 C43 C11 C15 4.6(12) . . . . ?
N8 C4 C11 C43 3.4(13) . . . . ?
C14 C4 C11 C43 -177.7(8) . . . . ?
N8 C4 C11 C15 -176.7(7) . . . . ?
C14 C4 C11 C15 2.2(12) . . . . ?
C4 N8 C12 C49 -176.3(8) . . . . ?
Pd1 N8 C12 C49 5.5(12) . . . . ?
C4 N8 C12 C5 2.8(9) . . . . ?
Pd1 N8 C12 C5 -175.4(5) . . . . ?
C24 C49 C12 N8 -3.4(13) . . . . ?
C7 C49 C12 N8 176.2(7) . . . . ?
C24 C49 C12 C5 177.7(7) . . . . ?
C7 C49 C12 C5 -2.7(12) . . . . ?
C14 C5 C12 N8 -2.1(9) . . . . ?
C14 C5 C12 C49 177.0(8) . . . . ?
C12 C5 C14 C4 0.6(9) . . . . ?
N8 C4 C14 C5 1.1(10) . . . . ?
C11 C4 C14 C5 -177.9(8) . . . . ?
C43 C11 C15 C31 62.6(10) . . . . ?
C4 C11 C15 C31 -117.3(8) . . . . ?
C43 C11 C15 C29 -113.8(8) . . . . ?
C4 C11 C15 C29 66.3(10) . . . . ?
C2 C9 C16 C24 0.0(10) . . . . ?
C8 C7 C19 F4 178.5(6) . . . . ?
C49 C7 C19 F4 -2.1(10) . . . . ?
C8 C7 C19 C26 -1.3(10) . . . . ?
C49 C7 C19 C26 178.1(6) . . . . ?
C21 C17 C20 C10 -1.7(8) . . . . ?
C48 C17 C20 C10 177.8(9) . . . . ?
C21 C17 C20 C51 -178.4(9) . . . . ?
C48 C17 C20 C51 1.1(12) . . . . ?
C44 C10 C20 C17 -179.6(11) . . . . ?
C30 C10 C20 C17 -0.6(11) . . . . ?
C44 C10 C20 C51 -2.9(18) . . . . ?
C30 C10 C20 C51 176.1(8) . . . . ?
C20 C17 C21 C30 3.3(11) . . . . ?
C48 C17 C21 C30 -176.2(8) . . . . ?
C20 C17 C21 C41 179.3(10) . . . . ?
C48 C17 C21 C41 -0.1(17) . . . . ?
C43 C46 C22 C6 -1.5(11) . . . . ?
C1 C6 C22 C46 175.6(8) . . . . ?
N3 C6 C22 C46 0.6(11) . . . . ?
C33 C18 C23 C35 0.2(10) . . . . ?
C3 C35 C23 C18 169.8(8) . . . . ?
S1 C35 C23 C18 -11.3(9) . . . . ?
C2 N1 C24 C49 -173.9(7) . . . . ?
Pd1 N1 C24 C49 12.7(12) . . . . ?
C2 N1 C24 C16 1.9(9) . . . . ?
Pd1 N1 C24 C16 -171.5(6) . . . . ?
C12 C49 C24 N1 -6.6(13) . . . . ?
C7 C49 C24 N1 173.8(8) . . . . ?
C12 C49 C24 C16 178.2(7) . . . . ?
C7 C49 C24 C16 -1.4(11) . . . . ?
C9 C16 C24 N1 -1.2(10) . . . . ?
C9 C16 C24 C49 174.7(8) . . . . ?
F6 C13 C26 F3 0.4(11) . . . . ?
C27 C13 C26 F3 -179.0(6) . . . . ?
F6 C13 C26 C19 179.4(6) . . . . ?
C27 C13 C26 C19 0.0(11) . . . . ?
F4 C19 C26 F3 -0.7(9) . . . . ?
C7 C19 C26 F3 179.1(6) . . . . ?
F4 C19 C26 C13 -179.7(6) . . . . ?
C7 C19 C26 C13 0.1(10) . . . . ?
F1 C8 C27 F5 -2.8(10) . . . . ?
C7 C8 C27 F5 176.9(6) . . . . ?
F1 C8 C27 C13 177.8(6) . . . . ?
C7 C8 C27 C13 -2.5(11) . . . . ?
C26 C13 C27 F5 -178.3(6) . . . . ?
F6 C13 C27 F5 2.4(10) . . . . ?
C26 C13 C27 C8 1.2(11) . . . . ?
F6 C13 C27 C8 -178.2(6) . . . . ?
C37 C42 C28 C39 -2.5(12) . . . . ?
C40 C39 C28 C42 0.2(12) . . . . ?
C31 C15 C29 F2 179.9(6) . . . . ?
C11 C15 C29 F2 -3.6(11) . . . . ?
C31 C15 C29 C34 -0.3(11) . . . . ?
C11 C15 C29 C34 176.2(7) . . . . ?
C17 C21 C30 C25 178.8(8) . . . . ?
C41 C21 C30 C25 2.9(19) . . . . ?
C17 C21 C30 C10 -3.7(15) . . . . ?
C41 C21 C30 C10 -179.6(8) . . . . ?
C44 C10 C30 C25 -0.8(18) . . . . ?
C20 C10 C30 C25 -179.8(8) . . . . ?
C44 C10 C30 C21 -178.4(8) . . . . ?
C20 C10 C30 C21 2.7(15) . . . . ?
C29 C15 C31 F9 -179.3(6) . . . . ?
C11 C15 C31 F9 4.2(10) . . . . ?
C29 C15 C31 C45 0.1(10) . . . . ?
C11 C15 C31 C45 -176.4(6) . . . . ?
F7 C45 C31 F9 -0.6(10) . . . . ?
C36 C45 C31 F9 179.4(6) . . . . ?
F7 C45 C31 C15 180.0(6) . . . . ?
C36 C45 C31 C15 0.0(11) . . . . ?
C42 C37 C32 C40 -1.8(13) . . . . ?
C39 C40 C32 C37 -0.4(11) . . . . ?
C3 C40 C32 C37 175.5(7) . . . . ?
C23 C18 C33 C1 -167.1(8) . . . . ?
C23 C18 C33 S1 10.9(8) . . . . ?
C6 C1 C33 C18 162.1(8) . . . . ?
C50 C1 C33 C18 -17.9(13) . . . . ?
C6 C1 C33 S1 -15.8(11) . . . . ?
C50 C1 C33 S1 164.3(6) . . . . ?
C35 S1 C33 C18 -14.8(6) . . . . ?
Pd1 S1 C33 C18 -135.5(5) . . . . ?
C35 S1 C33 C1 163.6(6) . . . . ?
Pd1 S1 C33 C1 42.8(7) . . . . ?
F2 C29 C34 F8 1.5(11) . . . . ?
C15 C29 C34 F8 -178.3(7) . . . . ?
F2 C29 C34 C36 -179.8(7) . . . . ?
C15 C29 C34 C36 0.4(12) . . . . ?
F10 C36 C34 F8 -1.8(11) . . . . ?
C45 C36 C34 F8 178.4(7) . . . . ?
F10 C36 C34 C29 179.5(7) . . . . ?
C45 C36 C34 C29 -0.3(11) . . . . ?
